data_2243560
loop_
_publ_author_name
'F\'abry, Jan'
'Samolov\'a, Erika'

_publ_section_title
;
 Layered alkali propanoates <i>M</i>^+^(C~2~H~5~COO)^{-^}; <i>M</i>^+^ =
 Na^+^, K^+^, Rb^+^, Cs^+^
;
_journal_coeditor_code WM5573
_journal_issue 9
_journal_name_full 'Acta Crystallographica Section E'
_journal_page_first 1508
_journal_page_last 1513
_journal_paper_doi 10.1107/S2056989020011469
_journal_volume 76
_journal_year 2020
_chemical_formula_iupac '[Cs (C3 H5 O2)]'
_chemical_formula_moiety 'Cs, C3 H5 O2'
_chemical_formula_sum 'C3 H5 Cs O2'
_chemical_formula_weight 206
_chemical_name_common 'Caesium propionate'
_chemical_name_systematic
;
Poly[(\m~5~-propanoato)caesium(I)]
;
_space_group_IT_number 19
_space_group_name_Hall 'P 2ac 2ab'
_space_group_name_H-M_alt 'P 21 21 21'
_symmetry_cell_setting orthorhombic
_symmetry_space_group_name_Hall 'P 2ac 2ab'
_symmetry_space_group_name_H-M 'P 21 21 21'
_atom_sites_solution_primary 'charge flipping'
_cell_angle_alpha 90
_cell_angle_beta 90
_cell_angle_gamma 90
_cell_formula_units_Z 4
_cell_length_a 4.42420(10)
_cell_length_b 6.2866(2)
_cell_length_c 21.4422(8)
_cell_measurement_reflns_used 5792
_cell_measurement_temperature 240(2)
_cell_measurement_theta_max 29.985
_cell_measurement_theta_min 3.377
_cell_volume 596.38(3)
_computing_cell_refinement
;
SAINT (Bruker, 2017)
;
_computing_data_collection
;
APEX3 (Bruker, 2017)
;
_computing_data_reduction
;
SAINT (Bruker, 2017)
;
_computing_molecular_graphics
;
DIAMOND (Brandenburg, 2005)
;
_computing_publication_material
;
<i>JANA</i>2006 (Pet\<r\'i\<cek <i>et al.</i>, 2014)
;
_computing_structure_refinement
;
<i>JANA</i>2006 (Pet\<r\'i\<cek <i>et al.</i>, 2014)
;
_computing_structure_solution
;
<i>SUPERFLIP</i> (Palatinus & Chapuis, 2007)
;
_diffrn_ambient_temperature 240(2)
_diffrn_detector CCD
_diffrn_measured_fraction_theta_full 0.98
_diffrn_measured_fraction_theta_max 0.98
_diffrn_measurement_device_type 'Bruker D8 VENTURE Kappa Duo PHOTON 100 CMOS'
_diffrn_measurement_method '\f and \w scans'
_diffrn_radiation_monochromator 'Quazar Mo multilayer optic'
_diffrn_radiation_probe x-ray
_diffrn_radiation_source 'X-ray tube'
_diffrn_radiation_type 'Mo K\a'
_diffrn_radiation_wavelength 0.71073
_diffrn_reflns_av_R_equivalents 0.0257
_diffrn_reflns_av_unetI/netI 0.0258
_diffrn_reflns_limit_h_max 5
_diffrn_reflns_limit_h_min -6
_diffrn_reflns_limit_k_max 7
_diffrn_reflns_limit_k_min -8
_diffrn_reflns_limit_l_max 25
_diffrn_reflns_limit_l_min -29
_diffrn_reflns_number 5255
_diffrn_reflns_theta_full 29.99
_diffrn_reflns_theta_max 29.99
_diffrn_reflns_theta_min 1.9
_diffrn_source 'I\mS  micro-focus sealed tube'
_diffrn_standards_number 0
_exptl_absorpt_coefficient_mu 6.092
_exptl_absorpt_correction_T_max 0.8480
_exptl_absorpt_correction_T_min 0.2180
_exptl_absorpt_correction_type multi-scan
_exptl_absorpt_process_details
;
(<i>SADABS</i>; Bruker, 2017)
;
_exptl_crystal_colour colourless
_exptl_crystal_density_diffrn 2.2941
_exptl_crystal_description plate
_exptl_crystal_F_000 376
_exptl_crystal_size_max 0.359
_exptl_crystal_size_mid 0.309
_exptl_crystal_size_min 0.028
_refine_diff_density_max 0.64
_refine_diff_density_min -0.65
_refine_ls_abs_structure_details '  652 of Friedel pairs used in the refinement'
_refine_ls_abs_structure_Flack 0.10(9)
_refine_ls_extinction_method none
_refine_ls_goodness_of_fit_gt 1.65
_refine_ls_goodness_of_fit_ref 1.63
_refine_ls_hydrogen_treatment constr
_refine_ls_number_constraints 35
_refine_ls_number_parameters 56
_refine_ls_number_reflns 1687
_refine_ls_number_restraints 0
_refine_ls_R_factor_all 0.0296
_refine_ls_R_factor_gt 0.0271
_refine_ls_shift/su_max 0.0344
_refine_ls_shift/su_mean 0.0020
_refine_ls_structure_factor_coef Fsqd
_refine_ls_weighting_details w=1/(\s^2^(I)+0.0004I^2^)
_refine_ls_weighting_scheme sigma
_refine_ls_wR_factor_gt 0.0675
_refine_ls_wR_factor_ref 0.0685
_reflns_number_gt 1583
_reflns_number_total 1687
_reflns_threshold_expression I>3\s(I)
_cod_data_source_file wm5573sup1.cif
_cod_data_source_block IV
_cod_original_formula_sum 'C3 H5 Cs1 O2'
_cod_database_code 2243560

loop_
_space_group_symop_id
_space_group_symop_operation_xyz
1 x,y,z
2 -x+1/2,-y,z+1/2
3 -x,y+1/2,-z+1/2
4 x+1/2,-y+1/2,-z

loop_
_atom_site_type_symbol
_atom_site_label
_atom_site_fract_x
_atom_site_fract_y
_atom_site_fract_z
_atom_site_U_iso_or_equiv
_atom_site_adp_type
_atom_site_calc_flag
_atom_site_refinement_flags
_atom_site_occupancy
_atom_site_site_symmetry_multiplicity
_atom_site_disorder_assembly
_atom_site_disorder_group
Cs Cs1 0.73026(5) 0.64992(4) 0.191271(13) 0.04419(9) Uani d . 1 4 . .
O O1 0.7580(11) 0.4754(5) 0.32881(17) 0.0553(11) Uani d . 1 4 . .
O O2 0.7650(9) 0.8283(5) 0.32818(19) 0.0571(11) Uani d . 1 4 . .
C C1 0.7947(8) 0.6530(7) 0.3549(2) 0.0406(11) Uani d . 1 4 . .
C C2 0.891(2) 0.6550(12) 0.4209(3) 0.095(3) Uani d . 1 4 . .
H H1c2 0.793721 0.771881 0.442428 0.1141 Uiso d . 1 4 . .
H H2c2 1.0977 0.706457 0.423612 0.1141 Uiso d . 1 4 . .
C C3 0.861(3) 0.4595(15) 0.4580(3) 0.099(3) Uani d . 1 4 . .
H H1c3 0.943319 0.482452 0.498866 0.1485 Uiso d . 0.5 4 . .
H H2c3 0.650616 0.422829 0.461552 0.1485 Uiso d . 0.5 4 . .
H H3c3 0.967549 0.345746 0.437925 0.1485 Uiso d . 0.5 4 . .
H H1c3d 0.833861 0.340146 0.430661 0.1485 Uiso d . 0.5 4 . .
H H2c3d 1.039365 0.439114 0.482675 0.1485 Uiso d . 0.5 4 . .
H H3c3d 0.688258 0.471768 0.485008 0.1485 Uiso d . 0.5 4 . .

loop_
_atom_site_aniso_label
_atom_site_aniso_U_11
_atom_site_aniso_U_22
_atom_site_aniso_U_33
_atom_site_aniso_U_12
_atom_site_aniso_U_13
_atom_site_aniso_U_23
_atom_site_aniso_type_symbol
Cs1 0.04135(14) 0.02910(13) 0.06212(18) 0.00031(11) -0.00274(13) 0.00140(11) Cs
O1 0.065(2) 0.0295(15) 0.0712(19) -0.0046(16) -0.007(2) -0.0016(13) O
O2 0.061(2) 0.0317(15) 0.079(2) 0.0006(18) -0.0072(18) 0.0051(14) O
C1 0.0336(18) 0.0278(16) 0.060(2) 0.0039(19) -0.0030(16) 0.0009(18) C
C2 0.147(7) 0.059(4) 0.079(5) -0.009(5) -0.030(5) 0.001(4) C
C3 0.147(8) 0.089(5) 0.061(4) 0.013(6) -0.008(5) 0.019(4) C

loop_
_atom_type_symbol
_atom_type_scat_dispersion_real
_atom_type_scat_dispersion_imag
_atom_type_scat_source
C 0.0033 0.0016 'International Tables Vol C tables 4.2.6.8 and 6.1.1.1'
H 0.0000 0.0000 'International Tables Vol C tables 4.2.6.8 and 6.1.1.1'
Cs -0.3680 2.1192 'International Tables Vol C tables 4.2.6.8 and 6.1.1.1'
O 0.0106 0.0060 'International Tables Vol C tables 4.2.6.8 and 6.1.1.1'

loop_
_exptl_crystal_face_index_h
_exptl_crystal_face_index_k
_exptl_crystal_face_index_l
_exptl_crystal_face_perp_dist
? ? ? ?

loop_
_geom_angle_atom_site_label_1
_geom_angle_atom_site_label_2
_geom_angle_atom_site_label_3
_geom_angle_site_symmetry_1
_geom_angle_site_symmetry_2
_geom_angle_site_symmetry_3
_geom_angle
_geom_angle_publ_flag
O1 Cs1 O1 . . 3_655 113.53(11) ?
O1 Cs1 O1 . . 3_755 109.49(11) ?
O1 Cs1 O2 . . . 41.28(8) ?
O1 Cs1 O2 . . 3_645 85.64(11) ?
O1 Cs1 O2 . . 3_745 82.42(11) ?
O1 Cs1 O1 3_655 . 3_755 93.22(11) ?
O1 Cs1 O2 3_655 . . 85.76(9) ?
O1 Cs1 O2 3_655 . 3_645 85.08(10) ?
O1 Cs1 O2 3_655 . 3_745 163.83(10) ?
O1 Cs1 O2 3_755 . . 81.83(9) ?
O1 Cs1 O2 3_755 . 3_645 164.00(10) ?
O1 Cs1 O2 3_755 . 3_745 83.26(10) ?
O2 Cs1 O2 . . 3_645 113.84(10) ?
O2 Cs1 O2 . . 3_745 109.21(10) ?
O2 Cs1 O2 3_645 . 3_745 93.95(9) ?
Cs1 O1 Cs1 . . 3_645 94.31(11) ?
Cs1 O1 Cs1 . . 3_745 97.42(11) ?
Cs1 O1 Cs1 3_645 . 3_745 93.22(9) ?
Cs1 O2 Cs1 . . 3_655 94.28(11) ?
Cs1 O2 Cs1 . . 3_755 98.33(11) ?
Cs1 O2 Cs1 3_655 . 3_755 93.95(9) ?
O1 C1 O2 . . . 124.3(4) ?
O1 C1 C2 . . . 118.0(5) ?
O2 C1 C2 . . . 117.6(5) ?
C1 C2 H1c2 . . . 109.47 ?
C1 C2 H2c2 . . . 109.47 ?
C1 C2 C3 . . . 119.0(6) ?
H1c2 C2 H2c2 . . . 97.9 ?
H1c2 C2 C3 . . . 109.47 ?
H2c2 C2 C3 . . . 109.47 ?
C2 C3 H1c3 . . . 109.47 ?
C2 C3 H2c3 . . . 109.47 ?
C2 C3 H3c3 . . . 109.47 ?
C2 C3 H1c3d . . . 109.47 ?
C2 C3 H2c3d . . . 109.47 ?
C2 C3 H3c3d . . . 109.47 ?
H1c3 C3 H2c3 . . . 109.47 ?
H1c3 C3 H3c3 . . . 109.47 ?
H2c3 C3 H3c3 . . . 109.47 ?
H1c3d C3 H2c3d . . . 109.47 ?
H1c3d C3 H3c3d . . . 109.47 ?
H2c3d C3 H3c3d . . . 109.47 ?

loop_
_geom_bond_atom_site_label_1
_geom_bond_atom_site_label_2
_geom_bond_site_symmetry_1
_geom_bond_site_symmetry_2
_geom_bond_distance
_geom_bond_publ_flag
Cs1 O1 . . 3.149(4) ?
Cs1 O1 . 3_655 3.006(4) ?
Cs1 O1 . 3_755 3.082(4) ?
Cs1 O2 . . 3.146(4) ?
Cs1 O2 . 3_645 3.010(4) ?
Cs1 O2 . 3_745 3.041(4) ?
O1 C1 . . 1.260(5) ?
O2 C1 . . 1.249(5) ?
C1 C2 . . 1.477(9) ?
C2 H1c2 . . 0.97 ?
C2 H2c2 . . 0.97 ?
C2 C3 . . 1.471(11) ?
H1c2 H2c2 . . 1.4631 ?
C3 H1c3 . . 0.96 ?
C3 H2c3 . . 0.96 ?
C3 H3c3 . . 0.96 ?
C3 H1c3d . . 0.96 ?
C3 H2c3d . . 0.96 ?
C3 H3c3d . . 0.96 ?

loop_
_geom_torsion_atom_site_label_1
_geom_torsion_atom_site_label_2
_geom_torsion_atom_site_label_3
_geom_torsion_atom_site_label_4
_geom_torsion_site_symmetry_1
_geom_torsion_site_symmetry_2
_geom_torsion_site_symmetry_3
_geom_torsion_site_symmetry_4
_geom_torsion
_geom_torsion_publ_flag
O1 C1 C2 C3 . . . . -16.7(10) ?
O2 C1 C2 C3 . . . . 165.7(7) ?

loop_
_restr_angle_atom_site_label_1
_restr_angle_site_symmetry_1
_restr_angle_atom_site_label_2
_restr_angle_site_symmetry_2
_restr_angle_atom_site_label_3
_restr_angle_site_symmetry_3
_restr_angle_target
_restr_angle_target_weight_param
? ? ? ? ? ? ? ?

loop_
_restr_distance_atom_site_label_1
_restr_distance_site_symmetry_1
_restr_distance_atom_site_label_2
_restr_distance_site_symmetry_2
_restr_distance_target
_restr_distance_target_weight_param
? ? ? ? ? ?

loop_
_restr_equal_angle_atom_site_label_1
_restr_equal_angle_site_symmetry_1
_restr_equal_angle_atom_site_label_2
_restr_equal_angle_site_symmetry_2
_restr_equal_angle_atom_site_label_3
_restr_equal_angle_site_symmetry_3
_restr_equal_angle_class_class_id
_restr_equal_angle_class_target_weight_param
? ? ? ? ? ? ? ?

loop_
_restr_equal_distance_atom_site_label_1
_restr_equal_distance_site_symmetry_1
_restr_equal_distance_atom_site_label_2
_restr_equal_distance_site_symmetry_2
_restr_equal_distance_class_class_id
_restr_equal_distance_class_target_weight_param
? ? ? ? ? ?

loop_
_restr_equal_torsion_atom_site_label_1
_restr_equal_torsion_site_symmetry_1
_restr_equal_torsion_atom_site_label_2
_restr_equal_torsion_site_symmetry_2
_restr_equal_torsion_atom_site_label_3
_restr_equal_torsion_site_symmetry_3
_restr_equal_torsion_atom_site_label_4
_restr_equal_torsion_site_symmetry_4
_restr_equal_torsion_class_class_id
_restr_equal_torsion_class_target_weight_param
? ? ? ? ? ? ? ? ? ?

loop_
_restr_torsion_atom_site_label_1
_restr_torsion_site_symmetry_1
_restr_torsion_atom_site_label_2
_restr_torsion_site_symmetry_2
_restr_torsion_atom_site_label_3
_restr_torsion_site_symmetry_3
_restr_torsion_atom_site_label_4
_restr_torsion_site_symmetry_4
_restr_torsion_angle_target
_restr_torsion_weight_param
? ? ? ? ? ? ? ? ? ?

loop_
_twin_individual_id
_twin_individual_mass_fraction_refined
_twin_individual_twin_matrix_11
_twin_individual_twin_matrix_12
_twin_individual_twin_matrix_13
_twin_individual_twin_matrix_21
_twin_individual_twin_matrix_22
_twin_individual_twin_matrix_23
_twin_individual_twin_matrix_31
_twin_individual_twin_matrix_32
_twin_individual_twin_matrix_33
1 0.10(10) 1 0 0 0 1 0 0 0 1
2 0.90(10) -1 0 0 0 -1 0 0 0 -1

_cod_database_fobs_code 2243560
